data_4029115
loop_
_publ_author_name
'Subba Reddy, B. V.'
'Medaboina, Durgaprasad'
'Sridhar, B.'
'Singarapu, Kiran Kumar'

_publ_section_title
;
 Prins Cascade Cyclization for the Synthesis of
 1,9-Dioxa-4-azaspiro[5.5]undecane Derivatives.
;
_journal_issue 5
_journal_name_full 'The Journal of organic chemistry'
_journal_page_first 2289
_journal_page_last 2295
_journal_paper_doi 10.1021/jo4027534
_journal_volume 79
_journal_year 2014
_chemical_formula_moiety 'C21 H24 F N O4 S'
_chemical_formula_sum 'C21 H24 F N O4 S'
_chemical_formula_weight 405.47
_chemical_name_systematic
; 
 ? 
;
_space_group_IT_number 9
_symmetry_cell_setting monoclinic
_symmetry_space_group_name_Hall 'C -2yc'
_symmetry_space_group_name_H-M 'C 1 c 1'
_atom_sites_solution_hydrogens geom
_atom_sites_solution_primary direct
_atom_sites_solution_secondary difmap
_audit_creation_method SHELXL-97
_cell_angle_alpha 90.00
_cell_angle_beta 95.857(3)
_cell_angle_gamma 90.00
_cell_formula_units_Z 4
_cell_length_a 22.236(5)
_cell_length_b 11.456(3)
_cell_length_c 8.0141(17)
_cell_measurement_reflns_used 3502
_cell_measurement_temperature 294(2)
_cell_measurement_theta_max 23.08
_cell_measurement_theta_min 3.17
_cell_volume 2030.8(8)
_computing_cell_refinement 'SAINT (Bruker, 2001)'
_computing_data_collection 'SMART (Bruker, 2001)'
_computing_data_reduction SAINT
_computing_molecular_graphics 'SHELXTL/PC (Sheldrick, 1990)'
_computing_publication_material SHELXL97
_computing_structure_refinement 'SHELXL-97 (Sheldrick, 2008)'
_computing_structure_solution 'SHELXS-97 (Sheldrick, 2008)'
_diffrn_ambient_temperature 294(2)
_diffrn_measured_fraction_theta_full 0.999
_diffrn_measured_fraction_theta_max 0.999
_diffrn_measurement_device 'Bruker SMART APEX CCD area-detector'
_diffrn_measurement_device_type 'CCD Area Detector'
_diffrn_measurement_method '\w scan'
_diffrn_radiation_monochromator graphite
_diffrn_radiation_source 'fine-focus sealed tube'
_diffrn_radiation_type MoK\a
_diffrn_radiation_wavelength 0.71073
_diffrn_reflns_av_R_equivalents 0.0241
_diffrn_reflns_av_sigmaI/netI 0.0291
_diffrn_reflns_limit_h_max 26
_diffrn_reflns_limit_h_min -26
_diffrn_reflns_limit_k_max 13
_diffrn_reflns_limit_k_min -13
_diffrn_reflns_limit_l_max 9
_diffrn_reflns_limit_l_min -9
_diffrn_reflns_number 9360
_diffrn_reflns_theta_full 24.99
_diffrn_reflns_theta_max 24.99
_diffrn_reflns_theta_min 2.00
_diffrn_standards_number 0
_exptl_absorpt_coefficient_mu 0.195
_exptl_absorpt_correction_type none
_exptl_crystal_colour colorless
_exptl_crystal_density_diffrn 1.326
_exptl_crystal_density_method 'not measured'
_exptl_crystal_description block
_exptl_crystal_F_000 856
_exptl_crystal_size_max 0.15
_exptl_crystal_size_mid 0.13
_exptl_crystal_size_min 0.06
_refine_diff_density_max 0.397
_refine_diff_density_min -0.210
_refine_diff_density_rms 0.047
_refine_ls_abs_structure_details 'Flack H D (1983), Acta Cryst. A39, 876-881'
_refine_ls_abs_structure_Flack 0.03(14)
_refine_ls_extinction_method none
_refine_ls_goodness_of_fit_ref 1.073
_refine_ls_hydrogen_treatment constr
_refine_ls_matrix_type full
_refine_ls_number_parameters 254
_refine_ls_number_reflns 3576
_refine_ls_number_restraints 2
_refine_ls_restrained_S_all 1.073
_refine_ls_R_factor_all 0.0801
_refine_ls_R_factor_gt 0.0650
_refine_ls_shift/su_max 0.000
_refine_ls_shift/su_mean 0.000
_refine_ls_structure_factor_coef Fsqd
_refine_ls_weighting_details 'calc w=1/[\s^2^(Fo^2^)+(0.0773P)^2^+2.3373P] where P=(Fo^2^+2Fc^2^)/3'
_refine_ls_weighting_scheme calc
_refine_ls_wR_factor_gt 0.1642
_refine_ls_wR_factor_ref 0.1761
_reflns_number_gt 2875
_reflns_number_total 3576
_reflns_threshold_expression I>2\s(I)
_cod_data_source_file jo4027534_si_001.cif
_cod_data_source_block as85m
_cod_original_sg_symbol_H-M 'C c'
_cod_database_code 4029115

loop_
_symmetry_equiv_pos_as_xyz
'x, y, z'
'x, -y, z+1/2'
'x+1/2, y+1/2, z'
'x+1/2, -y+1/2, z+1/2'

loop_
_atom_site_label
_atom_site_type_symbol
_atom_site_fract_x
_atom_site_fract_y
_atom_site_fract_z
_atom_site_U_iso_or_equiv
_atom_site_adp_type
_atom_site_occupancy
_atom_site_symmetry_multiplicity
_atom_site_calc_flag
_atom_site_refinement_flags
C1 C 0.3315(2) 0.7890(7) 0.5204(6) 0.0872(18) Uani 1 1 d .
C2 C 0.4095(2) 0.8797(5) 0.2959(7) 0.0809(15) Uani 1 1 d .
H2A H 0.4156 0.9076 0.1847 0.097 Uiso 1 1 calc R
H2B H 0.4467 0.8913 0.3686 0.097 Uiso 1 1 calc R
C3 C 0.3585(3) 0.9462(6) 0.3630(8) 0.1001(18) Uani 1 1 d .
H3A H 0.3690 1.0283 0.3720 0.120 Uiso 1 1 calc R
H3B H 0.3223 0.9390 0.2850 0.120 Uiso 1 1 calc R
O3 O 0.3468(2) 0.9056(4) 0.5170(5) 0.0968(12) Uani 1 1 d .
C5 C 0.2705(2) 0.7639(7) 0.4153(7) 0.108(2) Uani 1 1 d .
H5A H 0.2449 0.8320 0.4211 0.130 Uiso 1 1 calc R
H5B H 0.2782 0.7546 0.2991 0.130 Uiso 1 1 calc R
C6 C 0.2390(3) 0.6693(6) 0.4596(7) 0.0983(19) Uani 1 1 d .
H6 H 0.2617 0.6000 0.4311 0.118 Uiso 1 1 calc R
C7 C 0.2905(4) 0.6636(8) 0.7315(8) 0.135(3) Uani 1 1 d .
H7A H 0.2852 0.6629 0.8502 0.162 Uiso 1 1 calc R
H7B H 0.3117 0.5927 0.7071 0.162 Uiso 1 1 calc R
C8 C 0.3250(3) 0.7545(8) 0.7012(6) 0.113(3) Uani 1 1 d .
H8A H 0.3652 0.7392 0.7555 0.135 Uiso 1 1 calc R
H8B H 0.3095 0.8218 0.7565 0.135 Uiso 1 1 calc R
C9 C 0.1734(2) 0.6559(5) 0.3720(6) 0.0722(13) Uani 1 1 d .
C10 C 0.1281(3) 0.7247(5) 0.4022(8) 0.0906(16) Uani 1 1 d .
H10 H 0.1356 0.7872 0.4754 0.109 Uiso 1 1 calc R
C11 C 0.0697(3) 0.7066(6) 0.3280(7) 0.0936(18) Uani 1 1 d .
H11 H 0.0377 0.7531 0.3543 0.112 Uiso 1 1 calc R
C12 C 0.0614(2) 0.6178(7) 0.2151(7) 0.0921(18) Uani 1 1 d .
C13 C 0.1076(3) 0.5498(5) 0.1749(7) 0.0886(16) Uani 1 1 d .
H13 H 0.1012 0.4906 0.0956 0.106 Uiso 1 1 calc R
C14 C 0.1637(2) 0.5706(4) 0.2543(7) 0.0804(14) Uani 1 1 d .
H14 H 0.1961 0.5255 0.2274 0.096 Uiso 1 1 calc R
C15 C 0.5020(2) 0.6485(5) 0.2818(6) 0.0703(13) Uani 1 1 d .
C16 C 0.5128(3) 0.5551(5) 0.3848(8) 0.0885(16) Uani 1 1 d .
H16 H 0.4822 0.5015 0.3986 0.106 Uiso 1 1 calc R
C17 C 0.5686(3) 0.5410(5) 0.4669(8) 0.0949(17) Uani 1 1 d .
H17 H 0.5756 0.4772 0.5379 0.114 Uiso 1 1 calc R
C18 C 0.6152(2) 0.6174(5) 0.4495(6) 0.0777(14) Uani 1 1 d .
C19 C 0.6027(2) 0.7121(5) 0.3473(6) 0.0780(14) Uani 1 1 d .
H19 H 0.6331 0.7663 0.3350 0.094 Uiso 1 1 calc R
C20 C 0.5469(2) 0.7293(5) 0.2629(6) 0.0724(13) Uani 1 1 d .
H20 H 0.5393 0.7940 0.1940 0.087 Uiso 1 1 calc R
C21 C 0.6775(3) 0.5973(7) 0.5392(9) 0.115(2) Uani 1 1 d .
H21A H 0.7020 0.5565 0.4662 0.172 Uiso 1 1 calc R
H21B H 0.6742 0.5515 0.6382 0.172 Uiso 1 1 calc R
H21C H 0.6959 0.6710 0.5702 0.172 Uiso 1 1 calc R
F1 F 0.00620(17) 0.5956(5) 0.1405(5) 0.1460(18) Uani 1 1 d .
N1 N 0.39353(16) 0.7559(4) 0.2893(4) 0.0709(11) Uani 1 1 d .
O1 O 0.4000(2) 0.5623(4) 0.1645(7) 0.1181(16) Uani 1 1 d .
O2 O 0.43675(19) 0.7338(5) 0.0251(4) 0.1131(15) Uani 1 1 d .
C4 C 0.38187(19) 0.7117(5) 0.4557(5) 0.0696(13) Uani 1 1 d .
H4A H 0.4184 0.7159 0.5326 0.084 Uiso 1 1 calc R
H4B H 0.3688 0.6310 0.4474 0.084 Uiso 1 1 calc R
O4 O 0.23101(17) 0.6615(4) 0.6371(4) 0.0859(11) Uani 1 1 d .
S1 S 0.42993(6) 0.67135(14) 0.17366(13) 0.0803(4) Uani 1 1 d .

loop_
_atom_site_aniso_label
_atom_site_aniso_U_11
_atom_site_aniso_U_22
_atom_site_aniso_U_33
_atom_site_aniso_U_23
_atom_site_aniso_U_13
_atom_site_aniso_U_12
C1 0.047(2) 0.167(6) 0.046(2) 0.012(3) -0.0016(19) -0.008(3)
C2 0.081(3) 0.090(4) 0.069(3) 0.023(3) -0.011(3) -0.025(3)
C3 0.101(4) 0.115(5) 0.079(4) 0.016(3) -0.010(3) 0.014(4)
O3 0.099(3) 0.105(3) 0.084(3) 0.005(2) 0.000(2) 0.004(2)
C5 0.056(3) 0.208(7) 0.060(3) 0.032(4) 0.000(2) -0.025(4)
C6 0.107(4) 0.114(4) 0.070(3) 0.004(3) -0.010(3) -0.048(4)
C7 0.133(6) 0.193(8) 0.073(4) 0.046(5) -0.026(4) -0.074(6)
C8 0.068(3) 0.214(8) 0.054(3) 0.015(4) -0.003(2) -0.020(4)
C9 0.074(3) 0.078(3) 0.065(3) -0.003(3) 0.012(2) -0.021(3)
C10 0.100(4) 0.091(4) 0.082(3) -0.028(3) 0.015(3) -0.017(4)
C11 0.100(4) 0.104(5) 0.080(4) 0.005(3) 0.021(3) 0.031(4)
C12 0.064(3) 0.139(5) 0.069(3) 0.020(4) -0.010(3) -0.009(3)
C13 0.075(3) 0.106(4) 0.084(4) -0.027(3) 0.001(3) -0.008(3)
C14 0.072(3) 0.076(3) 0.092(4) -0.015(3) 0.007(3) -0.005(3)
C15 0.074(3) 0.082(3) 0.056(3) -0.018(2) 0.014(2) -0.015(3)
C16 0.087(4) 0.083(4) 0.098(4) 0.008(3) 0.021(3) -0.013(3)
C17 0.107(5) 0.081(4) 0.098(4) 0.005(3) 0.016(4) 0.021(4)
C18 0.077(3) 0.092(4) 0.063(3) -0.018(3) 0.005(2) 0.008(3)
C19 0.065(3) 0.092(4) 0.077(3) -0.014(3) 0.006(2) -0.012(3)
C20 0.068(3) 0.091(4) 0.059(3) 0.003(2) 0.014(2) -0.014(3)
C21 0.097(4) 0.135(6) 0.107(5) -0.021(4) -0.012(4) 0.030(4)
F1 0.078(2) 0.241(5) 0.111(3) 0.013(3) -0.030(2) -0.018(3)
N1 0.057(2) 0.095(3) 0.060(2) 0.010(2) 0.0011(17) -0.017(2)
O1 0.096(3) 0.119(3) 0.137(4) -0.054(3) 0.004(3) -0.034(3)
O2 0.089(3) 0.194(5) 0.055(2) 0.000(3) 0.0026(18) -0.012(3)
C4 0.052(2) 0.096(4) 0.060(3) 0.018(2) -0.0006(19) -0.020(2)
O4 0.083(2) 0.109(3) 0.065(2) 0.0109(19) 0.0067(16) -0.026(2)
S1 0.0659(7) 0.1122(10) 0.0621(7) -0.0143(8) 0.0027(5) -0.0248(8)

loop_
_atom_type_symbol
_atom_type_description
_atom_type_scat_dispersion_real
_atom_type_scat_dispersion_imag
_atom_type_scat_source
C C 0.0033 0.0016 'International Tables Vol C Tables 4.2.6.8 and 6.1.1.4'
H H 0.0000 0.0000 'International Tables Vol C Tables 4.2.6.8 and 6.1.1.4'
N N 0.0061 0.0033 'International Tables Vol C Tables 4.2.6.8 and 6.1.1.4'
O O 0.0106 0.0060 'International Tables Vol C Tables 4.2.6.8 and 6.1.1.4'
F F 0.0171 0.0103 'International Tables Vol C Tables 4.2.6.8 and 6.1.1.4'
S S 0.1246 0.1234 'International Tables Vol C Tables 4.2.6.8 and 6.1.1.4'

loop_
_geom_angle_atom_site_label_1
_geom_angle_atom_site_label_2
_geom_angle_atom_site_label_3
_geom_angle
O3 C1 C8 108.5(5)
O3 C1 C5 111.9(5)
C8 C1 C5 107.8(4)
O3 C1 C4 111.0(4)
C8 C1 C4 108.1(5)
C5 C1 C4 109.5(5)
N1 C2 C3 108.3(5)
N1 C2 H2A 110.0
C3 C2 H2A 110.0
N1 C2 H2B 110.0
C3 C2 H2B 110.0
H2A C2 H2B 108.4
O3 C3 C2 111.6(5)
O3 C3 H3A 109.3
C2 C3 H3A 109.3
O3 C3 H3B 109.3
C2 C3 H3B 109.3
H3A C3 H3B 108.0
C3 O3 C1 114.7(5)
C6 C5 C1 116.9(5)
C6 C5 H5A 108.1
C1 C5 H5A 108.1
C6 C5 H5B 108.1
C1 C5 H5B 108.1
H5A C5 H5B 107.3
C5 C6 O4 115.0(5)
C5 C6 C9 116.4(5)
O4 C6 C9 103.4(5)
C5 C6 H6 107.2
O4 C6 H6 107.2
C9 C6 H6 107.2
C8 C7 O4 115.4(6)
C8 C7 H7A 108.4
O4 C7 H7A 108.4
C8 C7 H7B 108.4
O4 C7 H7B 108.4
H7A C7 H7B 107.5
C7 C8 C1 119.3(6)
C7 C8 H8A 107.5
C1 C8 H8A 107.5
C7 C8 H8B 107.5
C1 C8 H8B 107.5
H8A C8 H8B 107.0
C10 C9 C14 119.0(5)
C10 C9 C6 123.7(5)
C14 C9 C6 117.2(5)
C9 C10 C11 122.0(5)
C9 C10 H10 119.0
C11 C10 H10 119.0
C12 C11 C10 117.0(5)
C12 C11 H11 121.5
C10 C11 H11 121.5
F1 C12 C13 118.0(6)
F1 C12 C11 119.9(6)
C13 C12 C11 122.2(5)
C12 C13 C14 117.9(5)
C12 C13 H13 121.0
C14 C13 H13 121.0
C9 C14 C13 121.6(5)
C9 C14 H14 119.2
C13 C14 H14 119.2
C16 C15 C20 120.7(5)
C16 C15 S1 120.7(4)
C20 C15 S1 118.5(4)
C17 C16 C15 119.0(5)
C17 C16 H16 120.5
C15 C16 H16 120.5
C16 C17 C18 122.6(6)
C16 C17 H17 118.7
C18 C17 H17 118.7
C19 C18 C17 117.1(5)
C19 C18 C21 121.7(6)
C17 C18 C21 121.2(6)
C20 C19 C18 121.9(5)
C20 C19 H19 119.0
C18 C19 H19 119.0
C19 C20 C15 118.7(5)
C19 C20 H20 120.7
C15 C20 H20 120.7
C18 C21 H21A 109.5
C18 C21 H21B 109.5
H21A C21 H21B 109.5
C18 C21 H21C 109.5
H21A C21 H21C 109.5
H21B C21 H21C 109.5
C2 N1 C4 111.4(4)
C2 N1 S1 118.0(3)
C4 N1 S1 117.3(3)
N1 C4 C1 107.7(4)
N1 C4 H4A 110.2
C1 C4 H4A 110.2
N1 C4 H4B 110.2
C1 C4 H4B 110.2
H4A C4 H4B 108.5
C6 O4 C7 108.2(5)
O2 S1 O1 119.7(3)
O2 S1 N1 106.5(3)
O1 S1 N1 107.4(3)
O2 S1 C15 108.6(2)
O1 S1 C15 107.1(3)
N1 S1 C15 106.9(2)

loop_
_geom_bond_atom_site_label_1
_geom_bond_atom_site_label_2
_geom_bond_distance
C1 O3 1.378(7)
C1 C8 1.523(7)
C1 C5 1.550(7)
C1 C4 1.557(8)
C2 N1 1.462(7)
C2 C3 1.510(9)
C2 H2A 0.9700
C2 H2B 0.9700
C3 O3 1.368(8)
C3 H3A 0.9700
C3 H3B 0.9700
C5 C6 1.356(8)
C5 H5A 0.9700
C5 H5B 0.9700
C6 O4 1.454(7)
C6 C9 1.561(8)
C6 H6 0.9800
C7 C8 1.331(10)
C7 O4 1.455(8)
C7 H7A 0.9700
C7 H7B 0.9700
C8 H8A 0.9700
C8 H8B 0.9700
C9 C10 1.321(8)
C9 C14 1.359(7)
C10 C11 1.386(9)
C10 H10 0.9300
C11 C12 1.362(9)
C11 H11 0.9300
C12 F1 1.334(6)
C12 C13 1.354(8)
C13 C14 1.362(7)
C13 H13 0.9300
C14 H14 0.9300
C15 C16 1.358(8)
C15 C20 1.381(7)
C15 S1 1.762(5)
C16 C17 1.354(8)
C16 H16 0.9300
C17 C18 1.375(8)
C17 H17 0.9300
C18 C19 1.371(8)
C18 C21 1.512(8)
C19 C20 1.365(7)
C19 H19 0.9300
C20 H20 0.9300
C21 H21A 0.9600
C21 H21B 0.9600
C21 H21C 0.9600
N1 C4 1.474(5)
N1 S1 1.614(4)
O1 S1 1.414(4)
O2 S1 1.410(4)
C4 H4A 0.9700
C4 H4B 0.9700

loop_
_geom_torsion_atom_site_label_1
_geom_torsion_atom_site_label_2
_geom_torsion_atom_site_label_3
_geom_torsion_atom_site_label_4
_geom_torsion
N1 C2 C3 O3 57.0(6)
C2 C3 O3 C1 -58.6(7)
C8 C1 O3 C3 175.4(5)
C5 C1 O3 C3 -65.8(6)
C4 C1 O3 C3 56.7(6)
O3 C1 C5 C6 -154.2(6)
C8 C1 C5 C6 -34.9(9)
C4 C1 C5 C6 82.4(7)
C1 C5 C6 O4 49.6(9)
C1 C5 C6 C9 170.7(5)
O4 C7 C8 C1 -47.6(12)
O3 C1 C8 C7 155.7(8)
C5 C1 C8 C7 34.3(10)
C4 C1 C8 C7 -83.9(8)
C5 C6 C9 C10 -70.2(8)
O4 C6 C9 C10 56.9(7)
C5 C6 C9 C14 107.5(7)
O4 C6 C9 C14 -125.5(6)
C14 C9 C10 C11 5.6(9)
C6 C9 C10 C11 -176.8(5)
C9 C10 C11 C12 -3.3(9)
C10 C11 C12 F1 179.5(5)
C10 C11 C12 C13 -0.3(9)
F1 C12 C13 C14 -178.4(5)
C11 C12 C13 C14 1.5(9)
C10 C9 C14 C13 -4.3(9)
C6 C9 C14 C13 177.9(5)
C12 C13 C14 C9 0.8(9)
C20 C15 C16 C17 -1.0(8)
S1 C15 C16 C17 -179.4(4)
C15 C16 C17 C18 -0.5(9)
C16 C17 C18 C19 1.7(8)
C16 C17 C18 C21 -178.2(6)
C17 C18 C19 C20 -1.5(7)
C21 C18 C19 C20 178.4(5)
C18 C19 C20 C15 0.1(7)
C16 C15 C20 C19 1.2(7)
S1 C15 C20 C19 179.6(4)
C3 C2 N1 C4 -57.8(5)
C3 C2 N1 S1 162.3(3)
C2 N1 C4 C1 56.1(5)
S1 N1 C4 C1 -163.7(3)
O3 C1 C4 N1 -53.8(5)
C8 C1 C4 N1 -172.6(5)
C5 C1 C4 N1 70.2(5)
C5 C6 O4 C7 -56.5(8)
C9 C6 O4 C7 175.5(5)
C8 C7 O4 C6 55.0(9)
C2 N1 S1 O2 -40.8(4)
C4 N1 S1 O2 -178.4(3)
C2 N1 S1 O1 -170.1(4)
C4 N1 S1 O1 52.3(4)
C2 N1 S1 C15 75.2(4)
C4 N1 S1 C15 -62.4(3)
C16 C15 S1 O2 -152.4(4)
C20 C15 S1 O2 29.2(5)
C16 C15 S1 O1 -21.8(5)
C20 C15 S1 O1 159.7(4)
C16 C15 S1 N1 93.0(4)
C20 C15 S1 N1 -85.4(4)
